data_4323761
loop_
_publ_author_name
'William Clegg'
'Fiona J. Craig'
'Kenneth W. Henderson'
'Alan R. Kennedy'
'Robert E. Mulvey'
'Paul A. O'Neil'
'David Reed'

_publ_section_title
;
 Solid State Structures and Dynamic Solution Equilibria of
 Bis(dibenzylamido)magnesium Complexes: Aggregation Dependence on
 Stoichiometry and Denticity of Donor Solvent
;
_journal_name_full 'Inorganic Chemistry'
_journal_page_first 6238
_journal_page_last 6246
_journal_paper_doi 10.1021/ic970912a
_journal_volume 36
_journal_year 1997
_chemical_formula_sum 'C28 H28 Mg N2'
_chemical_formula_weight 416.83
_chemical_name_systematic
; 
 ? 
;
_space_group_IT_number 14
_symmetry_cell_setting monoclinic
_symmetry_space_group_name_Hall '-P 2ybc'
_symmetry_space_group_name_H-M 'P 1 21/c 1'
_atom_sites_solution_hydrogens geom
_atom_sites_solution_primary direct
_atom_sites_solution_secondary difmap
_audit_creation_method SHELXL
_cell_angle_alpha 90.00
_cell_angle_beta 97.570(15)
_cell_angle_gamma 90.00
_cell_formula_units_Z 4
_cell_length_a 9.943(2)
_cell_length_b 15.813(3)
_cell_length_c 14.559(2)
_cell_measurement_temperature 200(2)
_cell_volume 2269.1(7)
_computing_structure_refinement 'SHELXL-92 (Sheldrick, 1993)'
_computing_structure_solution 'SHELXS-86 (Sheldrick, 1990)'
_diffrn_ambient_temperature 200(2)
_diffrn_radiation_monochromator graphite
_diffrn_radiation_source 'fine-focus sealed tube'
_diffrn_radiation_type MoKa
_diffrn_radiation_wavelength 0.71073
_diffrn_reflns_av_R_equivalents 0.0000
_diffrn_reflns_av_sigmaI/netI 0.0289
_diffrn_reflns_limit_h_max 11
_diffrn_reflns_limit_h_min -11
_diffrn_reflns_limit_k_max 18
_diffrn_reflns_limit_k_min 0
_diffrn_reflns_limit_l_max 17
_diffrn_reflns_limit_l_min 0
_diffrn_reflns_number 3997
_diffrn_reflns_theta_max 25.05
_diffrn_reflns_theta_min 2.58
_exptl_absorpt_coefficient_mu 0.096
_exptl_crystal_density_diffrn 1.220
_exptl_crystal_F_000 888
_exptl_crystal_size_max 0.71
_exptl_crystal_size_mid 0.54
_exptl_crystal_size_min 0.46
_refine_diff_density_max 0.266
_refine_diff_density_min -0.298
_refine_diff_density_rms 0.042
_refine_ls_extinction_method none
_refine_ls_goodness_of_fit_all 1.073
_refine_ls_goodness_of_fit_obs 1.045
_refine_ls_matrix_type full
_refine_ls_number_parameters 280
_refine_ls_number_reflns 3984
_refine_ls_number_restraints 0
_refine_ls_restrained_S_all 1.151
_refine_ls_restrained_S_obs 1.045
_refine_ls_R_factor_all 0.0571
_refine_ls_R_factor_obs 0.0390
_refine_ls_shift/esd_max 0.000
_refine_ls_shift/esd_mean 0.000
_refine_ls_structure_factor_coef Fsqd
_refine_ls_weighting_details 'w=1/[s^2^(Fo^2^)+( 0.0579P)^2^+0.8830P] where P=(Fo^2^+2Fc^2^)/3'
_refine_ls_weighting_scheme calc
_refine_ls_wR_factor_all 0.1283
_refine_ls_wR_factor_obs 0.1030
_reflns_number_observed 3180
_reflns_number_total 3997
_reflns_observed_criterion >2sigma(I)
_cod_data_source_file ic970912a_1.cif
_cod_data_source_block compound_1
_cod_depositor_comments
;
The following automatic conversions were performed:

'_refine_ls_weighting_scheme' value 'calc w=1/[s^2^(Fo^2^)+(
0.0579P)^2^+0.8830P] where P=(Fo^2^+2Fc^2^)/3' was changed to 'calc'.
New tag '_refine_ls_weighting_details' was created. The value of the
new tag was set to 'w=1/[s^2^(Fo^2^)+( 0.0579P)^2^+0.8830P] where
P=(Fo^2^+2Fc^2^)/3'.

Automatic conversion script
Id: cif_fix_values 3143 2015-03-26 13:38:13Z robertas 
;
_cod_database_code 4323761

loop_
_symmetry_equiv_pos_as_xyz
'x, y, z'
'-x, y+1/2, -z+1/2'
'-x, -y, -z'
'x, -y-1/2, z-1/2'

loop_
_atom_site_aniso_label
_atom_site_aniso_U_11
_atom_site_aniso_U_22
_atom_site_aniso_U_33
_atom_site_aniso_U_23
_atom_site_aniso_U_13
_atom_site_aniso_U_12
Mg 0.0355(3) 0.0318(3) 0.0198(3) -0.0026(2) 0.0022(2) 0.0067(2)
N1 0.0242(7) 0.0316(7) 0.0194(7) 0.0031(5) 0.0031(5) 0.0021(6)
C11 0.0275(9) 0.0413(10) 0.0263(9) 0.0043(7) 0.0051(7) 0.0050(7)
C111 0.0210(8) 0.0389(10) 0.0284(9) 0.0041(7) 0.0027(7) -0.0032(7)
C112 0.0308(10) 0.0383(10) 0.0368(10) 0.0015(8) -0.0013(8) -0.0021(8)
C113 0.0388(11) 0.0554(13) 0.0397(11) -0.0128(9) 0.0023(9) -0.0095(9)
C114 0.0326(11) 0.081(2) 0.0290(10) 0.0005(10) -0.0026(8) -0.0118(10)
C115 0.0340(11) 0.074(2) 0.0357(11) 0.0174(10) -0.0020(9) 0.0042(10)
C116 0.0306(10) 0.0480(11) 0.0348(10) 0.0074(8) 0.0036(8) 0.0060(8)
C12 0.0339(10) 0.0351(9) 0.0235(8) 0.0071(7) 0.0017(7) -0.0002(8)
C121 0.0343(10) 0.0350(9) 0.0198(8) 0.0049(7) 0.0064(7) -0.0037(7)
C122 0.0386(11) 0.0437(11) 0.0333(10) -0.0069(8) 0.0093(8) -0.0010(9)
C123 0.0426(12) 0.0589(13) 0.0424(11) -0.0133(10) 0.0018(9) -0.0124(10)
C124 0.0302(10) 0.0654(14) 0.0441(12) 0.0027(10) 0.0045(9) -0.0055(10)
C125 0.0366(11) 0.0482(12) 0.0437(11) 0.0041(9) 0.0158(9) 0.0037(9)
C126 0.0408(11) 0.0359(10) 0.0273(9) -0.0002(7) 0.0103(8) -0.0044(8)
N2 0.0365(8) 0.0285(7) 0.0212(7) -0.0003(6) 0.0057(6) 0.0040(6)
C21 0.0360(10) 0.0338(9) 0.0216(8) -0.0016(7) 0.0024(7) 0.0027(7)
C211 0.0365(10) 0.0250(8) 0.0267(9) -0.0004(7) 0.0056(7) -0.0014(7)
C212 0.0387(11) 0.0399(10) 0.0314(9) -0.0061(8) 0.0030(8) -0.0024(8)
C213 0.0363(11) 0.0531(13) 0.0533(13) -0.0070(10) 0.0038(9) -0.0074(9)
C214 0.0436(12) 0.0552(13) 0.0607(14) -0.0072(11) 0.0266(11) -0.0100(10)
C215 0.0596(14) 0.0496(12) 0.0369(11) -0.0056(9) 0.0237(10) -0.0100(10)
C216 0.0441(11) 0.0351(10) 0.0268(9) -0.0020(8) 0.0067(8) -0.0044(8)
C22 0.0350(10) 0.0338(9) 0.0272(9) 0.0023(7) 0.0035(7) 0.0057(7)
C221 0.0382(10) 0.0309(9) 0.0206(8) -0.0032(7) 0.0078(7) 0.0044(7)
C222 0.0467(11) 0.0355(10) 0.0293(9) 0.0022(8) 0.0046(8) 0.0062(8)
C223 0.0655(14) 0.0325(10) 0.0349(10) 0.0031(8) 0.0070(10) -0.0027(9)
C224 0.0551(13) 0.0448(12) 0.0369(11) -0.0059(9) 0.0101(10) -0.0134(10)
C225 0.0376(11) 0.0466(12) 0.0387(10) -0.0077(9) 0.0031(8) -0.0018(9)
C226 0.0405(11) 0.0329(9) 0.0312(9) -0.0023(7) 0.0061(8) 0.0048(8)

loop_
_atom_site_label
_atom_site_type_symbol
_atom_site_fract_x
_atom_site_fract_y
_atom_site_fract_z
_atom_site_U_iso_or_equiv
_atom_site_thermal_displace_type
_atom_site_occupancy
_atom_site_calc_flag
_atom_site_refinement_flags
_atom_site_disorder_group
Mg Mg 0.47424(6) 0.06446(4) 0.06343(4) 0.0292(2) Uani 1 d . .
N1 N 0.57887(14) -0.04933(9) 0.08003(9) 0.0251(3) Uani 1 d . .
C11 C 0.7270(2) -0.05226(12) 0.11001(12) 0.0316(4) Uani 1 d . .
H11A H 0.7709(2) -0.00816(12) 0.07590(12) 0.038 Uiso 1 calc R .
H11B H 0.7616(2) -0.10774(12) 0.09209(12) 0.038 Uiso 1 calc R .
C111 C 0.7699(2) -0.03940(11) 0.21323(12) 0.0295(4) Uani 1 d . .
C112 C 0.7323(2) 0.03259(12) 0.25789(13) 0.0358(4) Uani 1 d . .
H112 H 0.6823(2) 0.07570(12) 0.22305(13) 0.043 Uiso 1 calc R .
C113 C 0.7667(2) 0.04256(14) 0.35310(14) 0.0449(5) Uani 1 d . .
H113 H 0.7382(2) 0.09147(14) 0.38313(14) 0.054 Uiso 1 calc R .
C114 C 0.8427(2) -0.0190(2) 0.40393(14) 0.0480(5) Uani 1 d . .
H114 H 0.8673(2) -0.0122(2) 0.46880(14) 0.058 Uiso 1 calc R .
C115 C 0.8823(2) -0.0899(2) 0.35996(14) 0.0484(5) Uani 1 d . .
H115 H 0.9356(2) -0.1317(2) 0.39457(14) 0.058 Uiso 1 calc R .
C116 C 0.8451(2) -0.10091(13) 0.26520(13) 0.0379(4) Uani 1 d . .
H116 H 0.8713(2) -0.15084(13) 0.23588(13) 0.045 Uiso 1 calc R .
C12 C 0.5105(2) -0.11254(11) 0.13365(12) 0.0310(4) Uani 1 d . .
H12A H 0.5245(2) -0.09743(11) 0.20021(12) 0.037 Uiso 1 calc R .
H12B H 0.5505(2) -0.16915(11) 0.12668(12) 0.037 Uiso 1 calc R .
C121 C 0.3608(2) -0.11476(11) 0.09918(11) 0.0294(4) Uani 1 d . .
C122 C 0.3059(2) -0.17669(12) 0.03745(13) 0.0381(4) Uani 1 d . .
H122 H 0.3637(2) -0.21824(12) 0.01638(13) 0.046 Uiso 1 calc R .
C123 C 0.1680(2) -0.17867(15) 0.00623(15) 0.0483(5) Uani 1 d . .
H123 H 0.1321(2) -0.22150(15) -0.03575(15) 0.058 Uiso 1 calc R .
C124 C 0.0829(2) -0.11863(15) 0.03597(15) 0.0466(5) Uani 1 d . .
H124 H -0.0116(2) -0.12032(15) 0.01478(15) 0.056 Uiso 1 calc R .
C125 C 0.1351(2) -0.05611(13) 0.09649(14) 0.0419(5) Uani 1 d . .
H125 H 0.0766(2) -0.01446(13) 0.11665(14) 0.050 Uiso 1 calc R .
C126 C 0.2730(2) -0.05410(12) 0.12789(12) 0.0342(4) Uani 1 d . .
H126 H 0.3082(2) -0.01085(12) 0.16955(12) 0.041 Uiso 1 calc R .
N2 N 0.43869(15) 0.15699(9) 0.14383(9) 0.0286(3) Uani 1 d . .
C21 C 0.4294(2) 0.15132(11) 0.24238(11) 0.0306(4) Uani 1 d . .
H21A H 0.4900(2) 0.19475(11) 0.27459(11) 0.037 Uiso 1 calc R .
H21B H 0.4647(2) 0.09539(11) 0.26455(11) 0.037 Uiso 1 calc R .
C211 C 0.2890(2) 0.16242(10) 0.27156(11) 0.0293(4) Uani 1 d . .
C212 C 0.1706(2) 0.15530(12) 0.20977(13) 0.0368(4) Uani 1 d . .
H212 H 0.1761(2) 0.14464(12) 0.14615(13) 0.044 Uiso 1 calc R .
C213 C 0.0443(2) 0.16355(14) 0.2397(2) 0.0477(5) Uani 1 d . .
H213 H -0.0356(2) 0.15751(14) 0.1967(2) 0.057 Uiso 1 calc R .
C214 C 0.0342(2) 0.18050(15) 0.3318(2) 0.0514(6) Uani 1 d . .
H214 H -0.0523(2) 0.18737(15) 0.3519(2) 0.062 Uiso 1 calc R .
C215 C 0.1514(2) 0.18735(13) 0.39434(14) 0.0472(5) Uani 1 d . .
H215 H 0.1456(2) 0.19846(13) 0.45783(14) 0.057 Uiso 1 calc R .
C216 C 0.2768(2) 0.17799(11) 0.36429(12) 0.0351(4) Uani 1 d . .
H216 H 0.3564(2) 0.18228(11) 0.40788(12) 0.042 Uiso 1 calc R .
C22 C 0.4146(2) 0.24235(11) 0.10917(12) 0.0321(4) Uani 1 d . .
H22A H 0.3372(2) 0.26579(11) 0.13732(12) 0.038 Uiso 1 calc R .
H22B H 0.3859(2) 0.23883(11) 0.04154(12) 0.038 Uiso 1 calc R .
C221 C 0.5314(2) 0.30552(11) 0.12565(11) 0.0295(4) Uani 1 d . .
C222 C 0.5092(2) 0.38882(12) 0.09587(13) 0.0372(4) Uani 1 d . .
H222 H 0.4207(2) 0.40572(12) 0.06962(13) 0.045 Uiso 1 calc R .
C223 C 0.6138(2) 0.44736(13) 0.10388(14) 0.0442(5) Uani 1 d . .
H223 H 0.5968(2) 0.50349(13) 0.08213(14) 0.053 Uiso 1 calc R .
C224 C 0.7429(2) 0.42453(13) 0.14337(14) 0.0453(5) Uani 1 d . .
H224 H 0.8148(2) 0.46451(13) 0.14878(14) 0.054 Uiso 1 calc R .
C225 C 0.7656(2) 0.34243(13) 0.17489(14) 0.0411(5) Uani 1 d . .
H225 H 0.8536(2) 0.32623(13) 0.20284(14) 0.049 Uiso 1 calc R .
C226 C 0.6609(2) 0.28360(12) 0.16602(12) 0.0347(4) Uani 1 d . .
H226 H 0.6783(2) 0.22754(12) 0.18791(12) 0.042 Uiso 1 calc R .

loop_
_atom_type_symbol
_atom_type_description
_atom_type_scat_dispersion_real
_atom_type_scat_dispersion_imag
_atom_type_scat_source
C C 0.0033 0.0016 'International Tables Vol C Tables 4.2.6.8 and 6.1.1.4'
H H 0.0000 0.0000 'International Tables Vol C Tables 4.2.6.8 and 6.1.1.4'
N N 0.0061 0.0033 'International Tables Vol C Tables 4.2.6.8 and 6.1.1.4'
Mg Mg 0.0486 0.0363 'International Tables Vol C Tables 4.2.6.8 and 6.1.1.4'

loop_
_geom_angle_atom_site_label_1
_geom_angle_atom_site_label_2
_geom_angle_atom_site_label_3
_geom_angle
_geom_angle_site_symmetry_1
_geom_angle_site_symmetry_3
_geom_angle_publ_flag
N2 Mg N1 135.51(6) . . ?
N2 Mg N1 130.23(6) . 3_655 ?
N1 Mg N1 94.22(5) . 3_655 ?
C11 N1 C12 109.28(13) . . ?
C11 N1 Mg 121.67(11) . . ?
C12 N1 Mg 112.77(10) . . ?
C11 N1 Mg 113.56(10) . 3_655 ?
C12 N1 Mg 111.92(10) . 3_655 ?
Mg N1 Mg 85.78(5) . 3_655 ?
N1 C11 C111 115.20(14) . . ?
C112 C111 C116 118.6(2) . . ?
C112 C111 C11 121.0(2) . . ?
C116 C111 C11 120.4(2) . . ?
C111 C112 C113 120.9(2) . . ?
C114 C113 C112 119.9(2) . . ?
C115 C114 C113 119.6(2) . . ?
C114 C115 C116 120.6(2) . . ?
C111 C116 C115 120.4(2) . . ?
N1 C12 C121 109.91(13) . . ?
C122 C121 C126 117.9(2) . . ?
C122 C121 C12 121.2(2) . . ?
C126 C121 C12 120.9(2) . . ?
C123 C122 C121 121.0(2) . . ?
C124 C123 C122 120.2(2) . . ?
C123 C124 C125 120.0(2) . . ?
C124 C125 C126 119.9(2) . . ?
C125 C126 C121 121.0(2) . . ?
C22 N2 C21 111.84(13) . . ?
C22 N2 Mg 121.90(11) . . ?
C21 N2 Mg 126.25(11) . . ?
N2 C21 C211 116.66(15) . . ?
C212 C211 C216 117.9(2) . . ?
C212 C211 C21 122.7(2) . . ?
C216 C211 C21 119.4(2) . . ?
C213 C212 C211 120.9(2) . . ?
C214 C213 C212 120.4(2) . . ?
C213 C214 C215 119.3(2) . . ?
C216 C215 C214 120.0(2) . . ?
C215 C216 C211 121.5(2) . . ?
N2 C22 C221 117.83(15) . . ?
C226 C221 C222 117.9(2) . . ?
C226 C221 C22 123.2(2) . . ?
C222 C221 C22 118.9(2) . . ?
C223 C222 C221 121.2(2) . . ?
C224 C223 C222 120.4(2) . . ?
C223 C224 C225 118.9(2) . . ?
C224 C225 C226 120.6(2) . . ?
C221 C226 C225 121.0(2) . . ?

loop_
_geom_bond_atom_site_label_1
_geom_bond_atom_site_label_2
_geom_bond_distance
_geom_bond_site_symmetry_2
_geom_bond_publ_flag
Mg N2 1.9352(15) . ?
Mg N1 2.0767(15) . ?
Mg N1 2.0996(15) 3_655 ?
N1 C11 1.481(2) . ?
N1 C12 1.487(2) . ?
N1 Mg 2.0995(15) 3_655 ?
C11 C111 1.521(2) . ?
C111 C112 1.387(3) . ?
C111 C116 1.389(3) . ?
C112 C113 1.392(3) . ?
C113 C114 1.385(3) . ?
C114 C115 1.375(3) . ?
C115 C116 1.391(3) . ?
C12 C121 1.507(3) . ?
C121 C122 1.391(3) . ?
C121 C126 1.398(3) . ?
C122 C123 1.387(3) . ?
C123 C124 1.379(3) . ?
C124 C125 1.379(3) . ?
C125 C126 1.387(3) . ?
N2 C22 1.450(2) . ?
N2 C21 1.453(2) . ?
C21 C211 1.522(2) . ?
C211 C212 1.389(3) . ?
C211 C216 1.393(2) . ?
C212 C213 1.389(3) . ?
C213 C214 1.384(3) . ?
C214 C215 1.386(3) . ?
C215 C216 1.382(3) . ?
C22 C221 1.527(3) . ?
C221 C226 1.388(3) . ?
C221 C222 1.395(3) . ?
C222 C223 1.386(3) . ?
C223 C224 1.384(3) . ?
C224 C225 1.386(3) . ?
C225 C226 1.389(3) . ?
